data_2238963
loop_
_publ_author_name
'Zain, Sharifuddin Md.'
'Ng, Seik Weng'

_publ_section_title
;
 Bis(dicyclohexylammonium 4-hydroxybenzoate)
;
_journal_coeditor_code TK2167
_journal_issue 7
_journal_name_full 'Acta Crystallographica Section E Structure Reports Online'
_journal_page_first o3303
_journal_paper_doi 10.1107/S1600536807029856
_journal_volume 63
_journal_year 2007
_chemical_formula_iupac 'C12 H24 N +, C7 H5 O3 -'
_chemical_formula_moiety 'C12 H24 N +, C7 H5 O3 -'
_chemical_formula_sum 'C19 H29 N O3'
_chemical_formula_weight 319.43
_chemical_name_systematic
;
dicyclohexylammonium 4-hydroxybenzoate
;
_space_group_IT_number 14
_symmetry_cell_setting monoclinic
_symmetry_space_group_name_Hall '-P 2yn'
_symmetry_space_group_name_H-M 'P 1 21/n 1'
_atom_sites_solution_hydrogens geom
_atom_sites_solution_primary direct
_atom_sites_solution_secondary difmap
_audit_creation_method SHELXL-97
_cell_angle_alpha 90
_cell_angle_beta 95.4310(10)
_cell_angle_gamma 90
_cell_formula_units_Z 4
_cell_length_a 9.4779(2)
_cell_length_b 11.0650(3)
_cell_length_c 17.5816(4)
_cell_measurement_reflns_used 9647
_cell_measurement_temperature 173(2)
_cell_measurement_theta_max 34.6
_cell_measurement_theta_min 2.4
_cell_volume 1835.56(8)
_computing_cell_refinement 'SAINT (Bruker, 2004)'
_computing_data_collection 'APEX2 (Bruker, 2004)'
_computing_data_reduction SAINT
_computing_molecular_graphics 'X-SEED (Barbour, 2001) and OLEX (Dolomanov et al., 2003)'
_computing_publication_material 'publCIF (Westrip, 2007)'
_computing_structure_refinement 'SHELXL97 (Sheldrick, 1997)'
_computing_structure_solution 'SHELXS97 (Sheldrick, 1997)'
_diffrn_ambient_temperature 173(2)
_diffrn_measured_fraction_theta_full 1.00
_diffrn_measured_fraction_theta_max 1.00
_diffrn_measurement_device_type 'Bruker APEX2 area-detector'
_diffrn_measurement_method '\f and \w'
_diffrn_radiation_monochromator graphite
_diffrn_radiation_source 'medium-focus sealed tube'
_diffrn_radiation_type MoK\a
_diffrn_radiation_wavelength 0.71073
_diffrn_reflns_av_R_equivalents 0.033
_diffrn_reflns_av_sigmaI/netI 0.025
_diffrn_reflns_limit_h_max 13
_diffrn_reflns_limit_h_min -13
_diffrn_reflns_limit_k_max 15
_diffrn_reflns_limit_k_min -15
_diffrn_reflns_limit_l_max 24
_diffrn_reflns_limit_l_min -24
_diffrn_reflns_number 32008
_diffrn_reflns_theta_full 30.0
_diffrn_reflns_theta_max 30.0
_diffrn_reflns_theta_min 2.6
_diffrn_standards_decay_% 0
_diffrn_standards_interval_count 0
_diffrn_standards_interval_time 0
_diffrn_standards_number 0
_exptl_absorpt_coefficient_mu 0.077
_exptl_absorpt_correction_type none
_exptl_crystal_colour Colorless
_exptl_crystal_density_diffrn 1.156
_exptl_crystal_density_method 'not measured'
_exptl_crystal_description Plate
_exptl_crystal_F_000 696
_exptl_crystal_size_max 0.35
_exptl_crystal_size_mid 0.30
_exptl_crystal_size_min 0.06
_refine_diff_density_max 0.52
_refine_diff_density_min -0.19
_refine_ls_extinction_method none
_refine_ls_goodness_of_fit_ref 1.04
_refine_ls_hydrogen_treatment refall
_refine_ls_matrix_type full
_refine_ls_number_parameters 324
_refine_ls_number_reflns 5346
_refine_ls_number_restraints 29
_refine_ls_restrained_S_all 1.05
_refine_ls_R_factor_all 0.061
_refine_ls_R_factor_gt 0.045
_refine_ls_shift/su_max 0.001
_refine_ls_shift/su_mean 0.000
_refine_ls_structure_factor_coef Fsqd
_refine_ls_weighting_details 'calc w=1/[\s^2^(Fo^2^)+(0.0739P)^2^+0.5355P] where P=(Fo^2^+2Fc^2^)/3'
_refine_ls_weighting_scheme calc
_refine_ls_wR_factor_gt 0.122
_refine_ls_wR_factor_ref 0.135
_reflns_number_gt 4227
_reflns_number_total 5346
_reflns_threshold_expression I>2\s(I)
_cod_data_source_file tk2167sup1.cif
_cod_data_source_block I
_cod_original_sg_symbol_H-M 'P 21/n'
_cod_database_code 2238963

loop_
_symmetry_equiv_pos_as_xyz
'x, y, z'
'-x+1/2, y+1/2, -z+1/2'
'-x, -y, -z'
'x-1/2, -y-1/2, z-1/2'

loop_
_atom_site_type_symbol
_atom_site_label
_atom_site_fract_x
_atom_site_fract_y
_atom_site_fract_z
_atom_site_U_iso_or_equiv
_atom_site_adp_type
_atom_site_calc_flag
_atom_site_refinement_flags
_atom_site_occupancy
O O1 0.39500(10) 0.61610(10) 0.37220(10) 0.0201(2) Uani d . 1
O O2 0.25520(10) 0.62780(10) 0.46730(10) 0.0238(2) Uani d . 1
O O3 0.02940(10) 1.08160(10) 0.27160(10) 0.0224(2) Uani d D 1
N N1 0.66640(10) 0.56390(10) 0.44290(10) 0.0159(2) Uani d D 1
C C1 0.74000(10) 0.53650(10) 0.37280(10) 0.0193(2) Uani d D 1
C C2 0.90090(10) 0.5378(2) 0.38910(10) 0.0312(3) Uani d D 1
C C3 0.9688(2) 0.5083(2) 0.31590(10) 0.0472(5) Uani d D 1
C C4 0.9177(2) 0.3876(2) 0.28180(10) 0.0439(4) Uani d D 1
C C5 0.75600(10) 0.38370(10) 0.26910(10) 0.0305(3) Uani d D 1
C C6 0.68840(10) 0.41350(10) 0.34230(10) 0.0224(2) Uani d D 1
C C7 0.70840(10) 0.67640(10) 0.48700(10) 0.0163(2) Uani d D 1
C C8 0.62000(10) 0.68160(10) 0.55510(10) 0.0185(2) Uani d D 1
C C9 0.65460(10) 0.79490(10) 0.60300(10) 0.0210(2) Uani d D 1
C C10 0.63050(10) 0.90760(10) 0.55360(10) 0.0222(2) Uani d D 1
C C11 0.72010(10) 0.90280(10) 0.48580(10) 0.0227(2) Uani d D 1
C C12 0.68890(10) 0.78910(10) 0.43740(10) 0.0201(2) Uani d D 1
C C13 0.29470(10) 0.66420(10) 0.40520(10) 0.0165(2) Uani d . 1
C C14 0.22070(10) 0.77210(10) 0.36830(10) 0.0152(2) Uani d . 1
C C15 0.25590(10) 0.81420(10) 0.29790(10) 0.0182(2) Uani d D 1
C C16 0.19240(10) 0.91660(10) 0.26460(10) 0.0194(2) Uani d D 1
C C17 0.09170(10) 0.97920(10) 0.30170(10) 0.0178(2) Uani d . 1
C C18 0.05280(10) 0.93690(10) 0.37170(10) 0.0190(2) Uani d D 1
C C19 0.11730(10) 0.83430(10) 0.40460(10) 0.0176(2) Uani d D 1
H H3o 0.063(2) 1.096(2) 0.2280(10) 0.052(6) Uiso d D 1
H H1n 0.5770(10) 0.5710(10) 0.4280(10) 0.019(3) Uiso d D 1
H H2n 0.680(2) 0.5030(10) 0.4730(10) 0.036(4) Uiso d D 1
H H1 0.709(2) 0.5970(10) 0.3370(10) 0.022(4) Uiso d D 1
H H21 0.929(2) 0.4810(10) 0.4290(10) 0.036(4) Uiso d D 1
H H22 0.933(2) 0.6150(10) 0.4090(10) 0.038(5) Uiso d D 1
H H31 1.0690(10) 0.507(2) 0.3270(10) 0.061(6) Uiso d D 1
H H32 0.949(3) 0.570(2) 0.2780(10) 0.077(8) Uiso d D 1
H H41 0.946(2) 0.3230(10) 0.3180(10) 0.049(6) Uiso d D 1
H H42 0.959(2) 0.372(2) 0.2350(10) 0.054(6) Uiso d D 1
H H51 0.727(2) 0.3040(10) 0.2530(10) 0.044(5) Uiso d D 1
H H52 0.728(2) 0.4450(10) 0.2320(10) 0.029(4) Uiso d D 1
H H61 0.5870(10) 0.4140(10) 0.3340(10) 0.024(4) Uiso d D 1
H H62 0.713(2) 0.3550(10) 0.3810(10) 0.034(4) Uiso d D 1
H H7 0.8070(10) 0.6670(10) 0.5050(10) 0.020(3) Uiso d D 1
H H81 0.635(2) 0.6100(10) 0.5850(10) 0.023(4) Uiso d D 1
H H82 0.5220(10) 0.685(2) 0.5360(10) 0.030(4) Uiso d D 1
H H91 0.7530(10) 0.7950(10) 0.6250(10) 0.026(4) Uiso d D 1
H H92 0.5950(10) 0.7960(10) 0.6450(10) 0.024(4) Uiso d D 1
H H101 0.651(2) 0.9790(10) 0.5830(10) 0.028(4) Uiso d D 1
H H102 0.5320(10) 0.9110(10) 0.5330(10) 0.022(4) Uiso d D 1
H H111 0.8180(10) 0.9060(10) 0.5060(10) 0.026(4) Uiso d D 1
H H112 0.706(2) 0.9750(10) 0.4550(10) 0.028(4) Uiso d D 1
H H121 0.5940(10) 0.7900(10) 0.4130(10) 0.024(4) Uiso d D 1
H H122 0.7510(10) 0.787(2) 0.3980(10) 0.028(4) Uiso d D 1
H H15 0.3240(10) 0.7690(10) 0.2720(10) 0.026(4) Uiso d D 1
H H16 0.218(2) 0.947(2) 0.2170(10) 0.028(4) Uiso d D 1
H H18 -0.0170(10) 0.9810(10) 0.3950(10) 0.029(4) Uiso d D 1
H H19 0.096(2) 0.8070(10) 0.4530(10) 0.026(4) Uiso d D 1

loop_
_atom_site_aniso_label
_atom_site_aniso_U_11
_atom_site_aniso_U_22
_atom_site_aniso_U_33
_atom_site_aniso_U_12
_atom_site_aniso_U_13
_atom_site_aniso_U_23
O1 0.0204(4) 0.0178(4) 0.0214(4) 0.0044(3) -0.0021(3) -0.0041(3)
O2 0.0307(4) 0.0195(4) 0.0211(4) 0.0056(3) 0.0024(3) 0.0052(3)
O3 0.0265(4) 0.0160(4) 0.0247(4) 0.0036(3) 0.0019(3) 0.0053(3)
N1 0.0173(4) 0.0147(4) 0.0156(4) 0.0007(3) 0.0007(3) -0.0009(3)
C1 0.0183(5) 0.0226(5) 0.0172(5) 0.0011(4) 0.0027(4) -0.0052(4)
C2 0.0187(5) 0.0415(8) 0.0334(7) -0.0008(5) 0.0019(5) -0.0174(6)
C3 0.0210(6) 0.0725(13) 0.0499(9) -0.0063(7) 0.0127(6) -0.0310(9)
C4 0.0272(7) 0.0609(11) 0.0439(9) 0.0101(7) 0.0050(6) -0.0269(8)
C5 0.0275(6) 0.0362(7) 0.0280(6) 0.0029(5) 0.0029(5) -0.0136(6)
C6 0.0225(5) 0.0226(6) 0.0216(5) 0.0022(4) 0.0001(4) -0.0066(4)
C7 0.0191(5) 0.0139(5) 0.0157(5) -0.0006(4) -0.0001(4) -0.0019(4)
C8 0.0255(5) 0.0151(5) 0.0148(5) 0.0004(4) 0.0020(4) 0.0001(4)
C9 0.0287(6) 0.0180(5) 0.0163(5) 0.0008(4) 0.0014(4) -0.0020(4)
C10 0.0284(6) 0.0148(5) 0.0234(5) 0.0006(4) 0.0037(4) -0.0017(4)
C11 0.0290(6) 0.0153(5) 0.0242(6) -0.0032(4) 0.0049(4) 0.0005(4)
C12 0.0262(5) 0.0171(5) 0.0170(5) -0.0025(4) 0.0028(4) 0.0017(4)
C13 0.0177(5) 0.0127(5) 0.0182(5) -0.0005(4) -0.0030(4) -0.0019(4)
C14 0.0154(4) 0.0128(5) 0.0169(5) -0.0005(4) -0.0005(3) -0.0002(4)
C15 0.0182(5) 0.0187(5) 0.0177(5) 0.0004(4) 0.0025(4) -0.0010(4)
C16 0.0216(5) 0.0201(5) 0.0166(5) -0.0007(4) 0.0017(4) 0.0027(4)
C17 0.0187(5) 0.0136(5) 0.0204(5) -0.0015(4) -0.0019(4) 0.0013(4)
C18 0.0188(5) 0.0160(5) 0.0227(5) 0.0018(4) 0.0045(4) -0.0005(4)
C19 0.0190(5) 0.0161(5) 0.0179(5) -0.0007(4) 0.0035(4) 0.0013(4)

loop_
_atom_type_symbol
_atom_type_description
_atom_type_scat_dispersion_real
_atom_type_scat_dispersion_imag
_atom_type_scat_source
C C 0.0033 0.0016 'International Tables Vol C Tables 4.2.6.8 and 6.1.1.4'
H H 0.0000 0.0000 'International Tables Vol C Tables 4.2.6.8 and 6.1.1.4'
N N 0.0061 0.0033 'International Tables Vol C Tables 4.2.6.8 and 6.1.1.4'
O O 0.0106 0.0060 'International Tables Vol C Tables 4.2.6.8 and 6.1.1.4'

loop_
_geom_angle_atom_site_label_1
_geom_angle_atom_site_label_2
_geom_angle_atom_site_label_3
_geom_angle
C1 N1 C7 118.00(10)
N1 C1 C2 112.20(10)
N1 C1 C6 108.00(10)
C2 C1 C6 110.90(10)
C1 C2 C3 109.50(10)
C4 C3 C2 112.0(2)
C3 C4 C5 111.10(10)
C6 C5 C4 111.40(10)
C1 C6 C5 110.10(10)
N1 C7 C12 111.80(10)
N1 C7 C8 107.40(10)
C12 C7 C8 111.90(10)
C10 C9 C8 110.20(10)
C9 C10 C11 110.60(10)
C10 C11 C12 111.60(10)
C7 C8 C9 111.00(10)
C7 C12 C11 110.40(10)
O1 C13 O2 124.00(10)
O2 C13 C14 117.70(10)
O1 C13 C14 118.30(10)
C15 C14 C19 118.50(10)
C15 C14 C13 120.60(10)
C19 C14 C13 120.90(10)
C16 C15 C14 121.20(10)
C15 C16 C17 119.90(10)
O3 C17 C16 121.60(10)
O3 C17 C18 118.60(10)
C16 C17 C18 119.70(10)
C19 C18 C17 119.90(10)
C18 C19 C14 120.80(10)
C17 O3 H3o 108.0(10)
C7 N1 H1n 107.0(10)
C1 N1 H1n 106.0(10)
C7 N1 H2n 108.0(10)
C1 N1 H2n 107.0(10)
H1n N1 H2n 110(2)
N1 C1 H1 106.0(10)
C2 C1 H1 111.0(10)
C6 C1 H1 109.0(10)
C1 C2 H21 110.0(10)
C3 C2 H21 111.0(10)
C1 C2 H22 110.0(10)
C3 C2 H22 110.0(10)
H21 C2 H22 106(2)
C4 C3 H31 110.0(10)
C2 C3 H31 109.0(10)
C4 C3 H32 108(2)
C2 C3 H32 112(2)
H31 C3 H32 106(2)
C3 C4 H41 109.0(10)
C5 C4 H41 107.0(10)
C3 C4 H42 111.0(10)
C5 C4 H42 111.0(10)
H41 C4 H42 108(2)
C6 C5 H51 108.0(10)
C4 C5 H51 109.0(10)
C6 C5 H52 108.0(10)
C4 C5 H52 107.0(10)
H51 C5 H52 114(2)
C1 C6 H61 110.0(10)
C5 C6 H61 111.0(10)
C1 C6 H62 108.0(10)
C5 C6 H62 111.0(10)
H61 C6 H62 107.0(10)
N1 C7 H7 106.0(10)
C12 C7 H7 110.0(10)
C8 C7 H7 110.0(10)
C10 C9 H91 108.0(10)
C8 C9 H91 111.0(10)
C10 C9 H92 111.0(10)
C8 C9 H92 109.0(10)
H91 C9 H92 108.0(10)
C9 C10 H101 111.0(10)
C11 C10 H101 111.0(10)
C9 C10 H102 109.0(10)
C11 C10 H102 107.0(10)
H101 C10 H102 108.0(10)
C10 C11 H111 108.0(10)
C12 C11 H111 111.0(10)
C10 C11 H112 110.0(10)
C12 C11 H112 111.0(10)
H111 C11 H112 105.0(10)
C7 C8 H81 109.0(10)
C9 C8 H81 112.0(10)
C7 C8 H82 109.0(10)
C9 C8 H82 108.0(10)
H81 C8 H82 108.0(10)
C7 C12 H121 109.0(10)
C11 C12 H121 111.0(10)
C7 C12 H122 111.0(10)
C11 C12 H122 109.0(10)
H121 C12 H122 107.0(10)
C16 C15 H15 120.0(10)
C14 C15 H15 119.0(10)
C15 C16 H16 121.0(10)
C17 C16 H16 119.0(10)
C19 C18 H18 122.0(10)
C17 C18 H18 118.0(10)
C18 C19 H19 121.0(10)
C14 C19 H19 119.0(10)

loop_
_geom_bond_atom_site_label_1
_geom_bond_atom_site_label_2
_geom_bond_distance
O1 C13 1.2760(10)
O2 C13 1.2540(10)
O3 C17 1.3620(10)
N1 C1 1.5030(10)
N1 C7 1.5010(10)
C1 C2 1.525(2)
C1 C6 1.526(2)
C2 C3 1.528(2)
C3 C4 1.524(2)
C4 C5 1.529(2)
C5 C6 1.528(2)
C7 C12 1.523(2)
C7 C8 1.526(2)
C9 C10 1.525(2)
C9 C8 1.528(2)
C10 C11 1.528(2)
C11 C12 1.532(2)
C13 C14 1.500(2)
C14 C15 1.393(2)
C14 C19 1.399(2)
C15 C16 1.386(2)
C16 C17 1.390(2)
C17 C18 1.399(2)
C18 C19 1.390(2)
O3 H3o 0.870(10)
N1 H1n 0.870(10)
N1 H2n 0.860(10)
C1 H1 0.950(10)
C2 H21 0.960(10)
C2 H22 0.960(10)
C3 H31 0.950(10)
C3 H32 0.960(10)
C4 H41 0.970(10)
C4 H42 0.960(10)
C5 H51 0.960(10)
C5 H52 0.960(10)
C6 H61 0.960(10)
C6 H62 0.950(10)
C7 H7 0.960(10)
C9 H91 0.970(10)
C9 H92 0.970(10)
C10 H101 0.960(10)
C10 H102 0.970(10)
C11 H111 0.960(10)
C11 H112 0.970(10)
C8 H81 0.950(10)
C8 H82 0.960(10)
C12 H121 0.960(10)
C12 H122 0.960(10)
C15 H15 0.970(10)
C16 H16 0.960(10)
C18 H18 0.950(10)
C19 H19 0.950(10)

loop_
_geom_hbond_atom_site_label_D
_geom_hbond_atom_site_label_H
_geom_hbond_atom_site_label_A
_geom_hbond_site_symmetry_A
_geom_hbond_distance_DH
_geom_hbond_distance_HA
_geom_hbond_distance_DA
_geom_hbond_angle_DHA
_geom_hbond_publ_flag
N1 H1<i>n</i> O1 . 0.870(10) 1.960(10) 2.8080(10) 164.0(10) yes
N1 H2<i>n</i> O2 3_666 0.860(10) 1.850(10) 2.7060(10) 169(2) yes
O3 H3<i>o</i> O1 2 0.870(10) 1.860(10) 2.7190(10) 170(2) yes

loop_
_geom_torsion_atom_site_label_1
_geom_torsion_atom_site_label_2
_geom_torsion_atom_site_label_3
_geom_torsion_atom_site_label_4
_geom_torsion
C7 N1 C1 C2 52.80(10)
C7 N1 C1 C6 175.30(10)
N1 C1 C2 C3 179.50(10)
C6 C1 C2 C3 58.7(2)
C1 C2 C3 C4 -56.6(2)
C2 C3 C4 C5 54.6(2)
C3 C4 C5 C6 -54.1(2)
N1 C1 C6 C5 177.80(10)
C2 C1 C6 C5 -58.90(10)
C4 C5 C6 C1 56.3(2)
C1 N1 C7 C12 57.70(10)
C1 N1 C7 C8 -179.20(10)
C8 C9 C10 C11 -57.50(10)
C9 C10 C11 C12 57.00(10)
N1 C7 C8 C9 -179.30(10)
C12 C7 C8 C9 -56.20(10)
C10 C9 C8 C7 57.10(10)
N1 C7 C12 C11 175.00(10)
C8 C7 C12 C11 54.50(10)
C10 C11 C12 C7 -55.00(10)
O2 C13 C14 C15 -177.60(10)
O1 C13 C14 C15 3.4(2)
O2 C13 C14 C19 3.9(2)
O1 C13 C14 C19 -175.10(10)
C19 C14 C15 C16 1.1(2)
C13 C14 C15 C16 -177.40(10)
C14 C15 C16 C17 0.0(2)
C15 C16 C17 O3 178.50(10)
C15 C16 C17 C18 -1.3(2)
O3 C17 C18 C19 -178.40(10)
C16 C17 C18 C19 1.5(2)
C17 C18 C19 C14 -0.4(2)
C15 C14 C19 C18 -1.0(2)
C13 C14 C19 C18 177.60(10)

_cod_duplicate_entry 2214404
